data_4037433
loop_
_publ_author_name
'Li, Tengfei'
'Yan, Hao'
'Li, Xincheng'
'Wang, Chunxiang'
'Wan, Boshun'

_publ_section_title
;
 Ruthenium-Catalyzed [3 + 2] Cycloaddition of 2H-Azirines with Alkynes:
 Access to Polysubstituted Pyrroles.
;
_journal_issue 23
_journal_name_full 'The Journal of organic chemistry'
_journal_page_first 12031
_journal_page_last 12037
_journal_paper_doi 10.1021/acs.joc.6b02322
_journal_volume 81
_journal_year 2016
_chemical_formula_sum 'C24 H21 N O3 S'
_chemical_formula_weight 403.48
_space_group_crystal_system tetragonal
_space_group_IT_number 88
_space_group_name_Hall '-I 4ad'
_space_group_name_H-M_alt 'I 41/a :2'
_atom_sites_solution_hydrogens mixed
_audit_creation_method SHELXL-2013
_cell_angle_alpha 90
_cell_angle_beta 90
_cell_angle_gamma 90
_cell_formula_units_Z 16
_cell_length_a 21.8061(11)
_cell_length_b 21.8061(11)
_cell_length_c 18.3306(14)
_cell_measurement_reflns_used 2816
_cell_measurement_temperature 293(2)
_cell_measurement_theta_max 24.712
_cell_measurement_theta_min 3.940
_cell_volume 8716.3(9)
_computing_cell_refinement 'Bruker SMART'
_computing_data_collection 'Bruker SMART'
_computing_data_reduction 'Bruker SAINT'
_computing_molecular_graphics 'Bruker SHELXTL'
_computing_publication_material 'Bruker SHELXTL'
_computing_structure_refinement 'SHELXL-2013 (Sheldrick, 2013)'
_computing_structure_solution 'Bruker SHELXTL'
_diffrn_ambient_temperature 293(2)
_diffrn_measured_fraction_theta_full 0.974
_diffrn_measured_fraction_theta_max 0.998
_diffrn_measurement_device_type 'CCD area detector'
_diffrn_measurement_method 'phi and omega scans'
_diffrn_radiation_type MoK\a
_diffrn_radiation_wavelength 0.71073
_diffrn_reflns_av_R_equivalents 0.0369
_diffrn_reflns_av_unetI/netI 0.0462
_diffrn_reflns_Laue_measured_fraction_full 0.974
_diffrn_reflns_Laue_measured_fraction_max 0.998
_diffrn_reflns_limit_h_max 22
_diffrn_reflns_limit_h_min -21
_diffrn_reflns_limit_k_max 16
_diffrn_reflns_limit_k_min -25
_diffrn_reflns_limit_l_max 21
_diffrn_reflns_limit_l_min -21
_diffrn_reflns_number 11968
_diffrn_reflns_point_group_measured_fraction_full 0.974
_diffrn_reflns_point_group_measured_fraction_max 0.998
_diffrn_reflns_theta_full 25.242
_diffrn_reflns_theta_max 24.997
_diffrn_reflns_theta_min 3.453
_exptl_absorpt_coefficient_mu 0.172
_exptl_absorpt_correction_T_max 1.0000
_exptl_absorpt_correction_T_min 0.8925
_exptl_absorpt_correction_type multi-scan
_exptl_absorpt_process_details sadabs
_exptl_crystal_colour colorless
_exptl_crystal_density_diffrn 1.230
_exptl_crystal_description prismatic
_exptl_crystal_F_000 3392
_exptl_crystal_size_max 0.180
_exptl_crystal_size_mid 0.150
_exptl_crystal_size_min 0.120
_refine_diff_density_max 0.592
_refine_diff_density_min -0.581
_refine_diff_density_rms 0.054
_refine_ls_extinction_method none
_refine_ls_goodness_of_fit_ref 1.047
_refine_ls_hydrogen_treatment mixed
_refine_ls_matrix_type full
_refine_ls_number_parameters 297
_refine_ls_number_reflns 3837
_refine_ls_number_restraints 31
_refine_ls_restrained_S_all 1.049
_refine_ls_R_factor_all 0.1293
_refine_ls_R_factor_gt 0.0814
_refine_ls_shift/su_max 0.005
_refine_ls_shift/su_mean 0.000
_refine_ls_structure_factor_coef Fsqd
_refine_ls_weighting_details 'w=1/[\s^2^(Fo^2^)+(0.1493P)^2^+7.8387P] where P=(Fo^2^+2Fc^2^)/3'
_refine_ls_weighting_scheme calc
_refine_ls_wR_factor_gt 0.2327
_refine_ls_wR_factor_ref 0.2829
_reflns_Friedel_coverage 0.000
_reflns_number_gt 2233
_reflns_number_total 3837
_reflns_threshold_expression 'I > 2\s(I)'
_cod_data_source_file jo6b02322_si_003.cif
_cod_data_source_block 20151116-01
_cod_original_cell_volume 8716.3(11)
_cod_original_sg_symbol_H-M 'I 41/a'
_cod_database_code 4037433
_shelx_space_group_comment
; 
The symmetry employed for this shelxl refinement is uniquely defined 
by the following loop, which should always be used as a source of 
symmetry information in preference to the above space-group names. 
They are only intended as comments. 
;
_shelx_estimated_absorpt_t_min 0.970
_shelx_estimated_absorpt_t_max 0.980
_shelxl_version_number 2013-4

loop_
_space_group_symop_operation_xyz
'x, y, z'
'-x+1/2, -y, z+1/2'
'-y+3/4, x+1/4, z+1/4'
'y+3/4, -x+3/4, z+3/4'
'x+1/2, y+1/2, z+1/2'
'-x+1, -y+1/2, z+1'
'-y+5/4, x+3/4, z+3/4'
'y+5/4, -x+5/4, z+5/4'
'-x, -y, -z'
'x-1/2, y, -z-1/2'
'y-3/4, -x-1/4, -z-1/4'
'-y-3/4, x-3/4, -z-3/4'
'-x+1/2, -y+1/2, -z+1/2'
'x, y+1/2, -z'
'y-1/4, -x+1/4, -z+1/4'
'-y-1/4, x-1/4, -z-1/4'

loop_
_atom_site_label
_atom_site_type_symbol
_atom_site_fract_x
_atom_site_fract_y
_atom_site_fract_z
_atom_site_U_iso_or_equiv
_atom_site_adp_type
_atom_site_occupancy
_atom_site_site_symmetry_order
_atom_site_calc_flag
_atom_site_refinement_flags_posn
_atom_site_refinement_flags_adp
_atom_site_refinement_flags_occupancy
_atom_site_disorder_assembly
_atom_site_disorder_group
S1 S 0.37533(9) 0.43564(10) 0.10508(8) 0.1306(8) Uani 1 1 d . . . . .
N1 N 0.41622(15) 0.40102(14) 0.31277(17) 0.0551(8) Uani 1 1 d . . . . .
O1 O 0.59965(12) 0.44627(13) 0.37348(18) 0.0761(9) Uani 1 1 d . . . . .
O2 O 0.58116(14) 0.52311(16) 0.2982(2) 0.1104(13) Uani 1 1 d D . . . .
O3 O 0.46325(18) 0.31413(18) 0.63819(18) 0.1077(12) Uani 1 1 d D . . . .
C1 C 0.46680(15) 0.41242(15) 0.35409(19) 0.0519(9) Uani 1 1 d . . . . .
C2 C 0.50312(15) 0.45240(15) 0.3127(2) 0.0545(9) Uani 1 1 d . . . . .
C3 C 0.47107(17) 0.46533(16) 0.2465(2) 0.0584(9) Uani 1 1 d . . . . .
C4 C 0.41784(17) 0.43229(16) 0.2481(2) 0.0571(9) Uani 1 1 d . . . . .
C5 C 0.36667(19) 0.42659(17) 0.1963(2) 0.0676(11) Uani 1 1 d . . . . .
C6 C 0.30483(18) 0.41260(19) 0.2123(2) 0.0710(11) Uani 1 1 d . . . . .
H6 H 0.2894 0.4066 0.2591 0.085 Uiso 1 1 calc R U . . .
C7 C 0.2699(3) 0.4090(3) 0.1482(4) 0.116(2) Uani 1 1 d D . . . .
H7 H 0.2283 0.3996 0.1476 0.139 Uiso 1 1 calc R U . . .
C8 C 0.3027(4) 0.4205(3) 0.0877(4) 0.128(2) Uani 1 1 d D . . . .
H8 H 0.2862 0.4200 0.0409 0.154 Uiso 1 1 calc R U . . .
C9 C 0.47136(15) 0.38651(15) 0.42767(19) 0.0533(9) Uani 1 1 d . . . . .
C10 C 0.44313(17) 0.33029(17) 0.4436(2) 0.0649(10) Uani 1 1 d . . . . .
H10 H 0.4249 0.3080 0.4061 0.078 Uiso 1 1 calc R U . . .
C11 C 0.44191(19) 0.30731(19) 0.5140(2) 0.0729(12) Uani 1 1 d . . . . .
H11 H 0.4227 0.2701 0.5236 0.088 Uiso 1 1 calc R U . . .
C12 C 0.46899(19) 0.3393(2) 0.5697(2) 0.0720(11) Uani 1 1 d . . . . .
C13 C 0.4994(2) 0.3932(2) 0.5557(2) 0.0784(12) Uani 1 1 d . . . . .
H13 H 0.5195 0.4138 0.5931 0.094 Uiso 1 1 calc R U . . .
C14 C 0.49988(19) 0.41694(18) 0.4851(2) 0.0675(10) Uani 1 1 d . . . . .
H14 H 0.5197 0.4539 0.4762 0.081 Uiso 1 1 calc R U . . .
C15 C 0.503(3) 0.331(3) 0.693(4) 0.133(9) Uani 0.6 1 d D U P A 1
H15A H 0.5441 0.3170 0.6809 0.200 Uiso 0.6 1 calc R U P A 1
H15B H 0.4909 0.3117 0.7381 0.200 Uiso 0.6 1 calc R U P A 1
H15C H 0.5034 0.3743 0.6988 0.200 Uiso 0.6 1 calc R U P A 1
C15' C 0.493(5) 0.344(4) 0.695(6) 0.134(9) Uani 0.4 1 d D U P A 2
H15D H 0.5364 0.3466 0.6844 0.202 Uiso 0.4 1 calc R U P A 2
H15E H 0.4873 0.3220 0.7396 0.202 Uiso 0.4 1 calc R U P A 2
H15F H 0.4770 0.3849 0.7001 0.202 Uiso 0.4 1 calc R U P A 2
C16 C 0.56525(18) 0.47201(17) 0.3329(2) 0.0664(11) Uani 1 1 d . . . . .
C17 C 0.6412(5) 0.5498(8) 0.3145(12) 0.149(7) Uani 0.6 1 d D . P B 1
H17A H 0.6604 0.5290 0.3553 0.179 Uiso 0.6 1 calc R U P B 1
H17B H 0.6376 0.5931 0.3259 0.179 Uiso 0.6 1 calc R U P B 1
C18 C 0.6772(10) 0.5404(12) 0.2460(15) 0.253(10) Uani 0.5 1 d D U P B 1
H18A H 0.6841 0.4973 0.2387 0.380 Uiso 0.5 1 calc R U P B 1
H18B H 0.7159 0.5612 0.2499 0.380 Uiso 0.5 1 calc R U P B 1
H18C H 0.6547 0.5566 0.2053 0.380 Uiso 0.5 1 calc R U P B 1
C17' C 0.6469(10) 0.536(2) 0.303(3) 0.248(10) Uani 0.4 1 d D U P B 2
H17C H 0.6712 0.5021 0.2857 0.298 Uiso 0.4 1 calc R U P B 2
H17D H 0.6588 0.5459 0.3529 0.298 Uiso 0.4 1 calc R U P B 2
C18' C 0.6538(10) 0.5928(11) 0.2529(17) 0.247(10) Uani 0.5 1 d D U P B 2
H18D H 0.6237 0.6230 0.2658 0.371 Uiso 0.5 1 calc R U P B 2
H18E H 0.6479 0.5805 0.2031 0.371 Uiso 0.5 1 calc R U P B 2
H18F H 0.6941 0.6098 0.2586 0.371 Uiso 0.5 1 calc R U P B 2
C19 C 0.4898(2) 0.5069(2) 0.1851(2) 0.0706(11) Uani 1 1 d . . . . .
C20 C 0.5335(4) 0.4910(3) 0.1366(4) 0.142(3) Uani 1 1 d . . . . .
H20 H 0.5538 0.4537 0.1413 0.171 Uiso 1 1 calc R U . . .
C21 C 0.5483(5) 0.5309(5) 0.0788(5) 0.187(4) Uani 1 1 d . . . . .
H21 H 0.5784 0.5193 0.0456 0.225 Uiso 1 1 calc R U . . .
C22 C 0.5211(5) 0.5839(5) 0.0706(4) 0.151(3) Uani 1 1 d . . . . .
H22 H 0.5332 0.6105 0.0335 0.181 Uiso 1 1 calc R U . . .
C23 C 0.4761(5) 0.5994(3) 0.1155(4) 0.141(3) Uani 1 1 d . . . . .
H23 H 0.4553 0.6362 0.1091 0.169 Uiso 1 1 calc R U . . .
C24 C 0.4601(3) 0.5596(2) 0.1732(3) 0.1032(17) Uani 1 1 d . . . . .
H24 H 0.4279 0.5704 0.2039 0.124 Uiso 1 1 calc R U . . .
H1 H 0.3898(16) 0.3805(16) 0.3264(19) 0.045(10) Uiso 1 1 d . . . . .

loop_
_atom_site_aniso_label
_atom_site_aniso_U_11
_atom_site_aniso_U_22
_atom_site_aniso_U_33
_atom_site_aniso_U_23
_atom_site_aniso_U_13
_atom_site_aniso_U_12
S1 0.1369(14) 0.1883(18) 0.0666(10) 0.0101(9) -0.0208(8) -0.0309(12)
N1 0.0500(19) 0.0543(18) 0.061(2) 0.0012(15) -0.0004(15) -0.0030(14)
O1 0.0616(17) 0.0685(17) 0.098(2) 0.0081(16) -0.0148(15) -0.0017(13)
O2 0.071(2) 0.102(2) 0.159(3) 0.056(2) -0.020(2) -0.0271(16)
O3 0.130(3) 0.123(3) 0.070(2) 0.021(2) -0.016(2) -0.004(2)
C1 0.051(2) 0.0464(19) 0.058(2) -0.0044(15) -0.0014(16) 0.0043(14)
C2 0.051(2) 0.053(2) 0.060(2) 0.0022(16) 0.0020(16) 0.0012(15)
C3 0.061(2) 0.055(2) 0.059(2) 0.0025(17) 0.0021(17) 0.0014(16)
C4 0.062(2) 0.058(2) 0.052(2) -0.0016(17) -0.0015(17) -0.0002(16)
C5 0.082(3) 0.055(2) 0.065(2) 0.0007(18) -0.014(2) 0.0015(18)
C6 0.068(3) 0.078(3) 0.067(3) 0.006(2) -0.021(2) -0.0113(19)
C7 0.100(4) 0.110(4) 0.138(6) 0.001(4) -0.050(4) -0.016(3)
C8 0.153(6) 0.130(5) 0.102(5) 0.003(4) -0.073(5) -0.021(4)
C9 0.051(2) 0.052(2) 0.057(2) -0.0003(16) -0.0028(16) 0.0057(14)
C10 0.065(2) 0.066(2) 0.064(2) 0.0016(19) -0.0098(19) -0.0073(17)
C11 0.075(3) 0.070(3) 0.074(3) 0.017(2) -0.007(2) -0.0107(19)
C12 0.078(3) 0.079(3) 0.060(3) 0.013(2) -0.005(2) 0.004(2)
C13 0.089(3) 0.080(3) 0.066(3) -0.009(2) -0.013(2) -0.004(2)
C14 0.077(3) 0.062(2) 0.063(2) -0.0041(19) 0.0010(19) -0.0059(18)
C15 0.19(2) 0.12(3) 0.090(6) -0.001(13) -0.033(12) 0.025(14)
C15' 0.19(2) 0.12(3) 0.091(7) 0.003(14) -0.031(13) 0.023(15)
C16 0.059(2) 0.056(2) 0.084(3) 0.007(2) 0.003(2) -0.0017(17)
C17 0.073(7) 0.133(10) 0.240(17) 0.107(12) -0.035(9) -0.047(6)
C18 0.121(13) 0.25(2) 0.39(2) 0.11(2) 0.024(13) -0.063(13)
C17' 0.118(13) 0.24(2) 0.38(2) 0.12(2) 0.022(13) -0.072(13)
C18' 0.120(13) 0.24(2) 0.38(2) 0.12(2) 0.027(13) -0.070(13)
C19 0.079(3) 0.072(3) 0.061(2) 0.006(2) 0.003(2) -0.005(2)
C20 0.174(7) 0.134(5) 0.119(5) 0.035(4) 0.072(5) 0.034(5)
C21 0.225(10) 0.199(9) 0.138(7) 0.058(7) 0.105(7) 0.033(8)
C22 0.201(8) 0.151(7) 0.100(5) 0.040(5) 0.032(5) -0.026(6)
C23 0.216(9) 0.098(4) 0.108(5) 0.038(4) 0.002(6) -0.008(5)
C24 0.141(5) 0.083(3) 0.086(3) 0.024(3) 0.017(3) 0.004(3)

loop_
_atom_type_symbol
_atom_type_description
_atom_type_scat_dispersion_real
_atom_type_scat_dispersion_imag
_atom_type_scat_source
C C 0.0033 0.0016 'International Tables Vol C Tables 4.2.6.8 and 6.1.1.4'
H H 0.0000 0.0000 'International Tables Vol C Tables 4.2.6.8 and 6.1.1.4'
N N 0.0061 0.0033 'International Tables Vol C Tables 4.2.6.8 and 6.1.1.4'
O O 0.0106 0.0060 'International Tables Vol C Tables 4.2.6.8 and 6.1.1.4'
S S 0.1246 0.1234 'International Tables Vol C Tables 4.2.6.8 and 6.1.1.4'

loop_
_geom_angle_atom_site_label_1
_geom_angle_atom_site_label_2
_geom_angle_atom_site_label_3
_geom_angle
C8 S1 C5 93.5(3)
C1 N1 C4 111.7(3)
C1 N1 H1 122(3)
C4 N1 H1 126(3)
C16 O2 C17 118.0(6)
C16 O2 C17' 113.0(11)
C12 O3 C15 120(4)
C12 O3 C15' 117(6)
N1 C1 C2 105.7(3)
N1 C1 C9 119.8(3)
C2 C1 C9 134.4(3)
C1 C2 C3 107.8(3)
C1 C2 C16 124.5(3)
C3 C2 C16 127.4(3)
C4 C3 C2 107.1(3)
C4 C3 C19 124.4(3)
C2 C3 C19 128.6(3)
C3 C4 N1 107.6(3)
C3 C4 C5 132.5(4)
N1 C4 C5 119.9(3)
C6 C5 C4 127.4(4)
C6 C5 S1 109.7(3)
C4 C5 S1 122.9(3)
C7 C6 C5 110.9(5)
C7 C6 H6 124.6
C5 C6 H6 124.6
C8 C7 C6 113.0(5)
C8 C7 H7 123.5
C6 C7 H7 123.5
C7 C8 S1 112.9(4)
C7 C8 H8 123.5
S1 C8 H8 123.5
C14 C9 C10 117.1(3)
C14 C9 C1 122.9(3)
C10 C9 C1 119.9(3)
C11 C10 C9 121.2(4)
C11 C10 H10 119.4
C9 C10 H10 119.4
C12 C11 C10 120.1(4)
C12 C11 H11 119.9
C10 C11 H11 119.9
C11 C12 C13 120.3(4)
C11 C12 O3 116.0(4)
C13 C12 O3 123.8(4)
C12 C13 C14 119.7(4)
C12 C13 H13 120.2
C14 C13 H13 120.2
C9 C14 C13 121.5(4)
C9 C14 H14 119.3
C13 C14 H14 119.3
O3 C15 H15A 109.5
O3 C15 H15B 109.5
H15A C15 H15B 109.5
O3 C15 H15C 109.5
H15A C15 H15C 109.5
H15B C15 H15C 109.5
O3 C15' H15D 109.5
O3 C15' H15E 109.4
H15D C15' H15E 109.5
O3 C15' H15F 109.5
H15D C15' H15F 109.5
H15E C15' H15F 109.5
O1 C16 O2 121.8(4)
O1 C16 C2 126.8(3)
O2 C16 C2 111.4(4)
O2 C17 C18 104.1(15)
O2 C17 H17A 110.9
C18 C17 H17A 110.9
O2 C17 H17B 110.9
C18 C17 H17B 110.9
H17A C17 H17B 109.0
C17 C18 H18A 109.5
C17 C18 H18B 109.5
H18A C18 H18B 109.5
C17 C18 H18C 109.5
H18A C18 H18C 109.5
H18B C18 H18C 109.5
O2 C17' C18' 102.4(16)
O2 C17' H17C 111.3
C18' C17' H17C 111.3
O2 C17' H17D 111.3
C18' C17' H17D 111.3
H17C C17' H17D 109.2
C17' C18' H18D 109.5
C17' C18' H18E 109.5
H18D C18' H18E 109.5
C17' C18' H18F 109.5
H18D C18' H18F 109.5
H18E C18' H18F 109.5
C24 C19 C20 117.2(5)
C24 C19 C3 120.6(4)
C20 C19 C3 122.0(4)
C19 C20 C21 119.8(7)
C19 C20 H20 120.1
C21 C20 H20 120.1
C22 C21 C20 121.9(8)
C22 C21 H21 119.0
C20 C21 H21 119.0
C21 C22 C23 119.3(7)
C21 C22 H22 120.3
C23 C22 H22 120.3
C22 C23 C24 119.5(7)
C22 C23 H23 120.2
C24 C23 H23 120.2
C19 C24 C23 122.0(6)
C19 C24 H24 119.0
C23 C24 H24 119.0

loop_
_geom_bond_atom_site_label_1
_geom_bond_atom_site_label_2
_geom_bond_distance
S1 C8 1.649(7)
S1 C5 1.694(4)
N1 C1 1.361(5)
N1 C4 1.368(5)
N1 H1 0.77(3)
O1 C16 1.196(5)
O2 C16 1.329(5)
O2 C17 1.464(11)
O2 C17' 1.466(19)
O3 C12 1.375(5)
O3 C15 1.384(15)
O3 C15' 1.395(19)
C1 C2 1.401(5)
C1 C9 1.466(5)
C2 C3 1.429(5)
C2 C16 1.468(5)
C3 C4 1.367(5)
C3 C19 1.502(5)
C4 C5 1.470(5)
C5 C6 1.414(6)
C6 C7 1.404(7)
C6 H6 0.9300
C7 C8 1.344(8)
C7 H7 0.9300
C8 H8 0.9300
C9 C14 1.391(5)
C9 C10 1.402(5)
C10 C11 1.386(5)
C10 H10 0.9300
C11 C12 1.370(6)
C11 H11 0.9300
C12 C13 1.375(6)
C13 C14 1.393(6)
C13 H13 0.9300
C14 H14 0.9300
C15 H15A 0.9600
C15 H15B 0.9600
C15 H15C 0.9600
C15' H15D 0.9600
C15' H15E 0.9600
C15' H15F 0.9600
C17 C18 1.495(19)
C17 H17A 0.9700
C17 H17B 0.9700
C18 H18A 0.9600
C18 H18B 0.9600
C18 H18C 0.9600
C17' C18' 1.544(19)
C17' H17C 0.9700
C17' H17D 0.9700
C18' H18D 0.9600
C18' H18E 0.9600
C18' H18F 0.9600
C19 C24 1.337(7)
C19 C20 1.349(7)
C20 C21 1.409(10)
C20 H20 0.9300
C21 C22 1.308(12)
C21 H21 0.9300
C22 C23 1.324(11)
C22 H22 0.9300
C23 C24 1.412(8)
C23 H23 0.9300
C24 H24 0.9300

loop_
_geom_hbond_atom_site_label_D
_geom_hbond_atom_site_label_H
_geom_hbond_atom_site_label_A
_geom_hbond_distance_DH
_geom_hbond_distance_HA
_geom_hbond_distance_DA
_geom_hbond_angle_DHA
_geom_hbond_site_symmetry_A
N1 H1 O1 0.77(3) 2.20(4) 2.939(5) 162(3) 16_656
C15' H15F O2 0.96 2.37 3.32(8) 168.5 9_666
C6 H6 O1 0.93 2.50 3.308(5) 144.7 16_656
C6 H6 O1 0.93 2.50 3.308(5) 144.7 16_656
C15' H15F O2 0.96 2.37 3.32(8) 168.5 9_666
N1 H1 O1 0.77(3) 2.20(4) 2.939(5) 162(3) 16_656

loop_
_geom_torsion_atom_site_label_1
_geom_torsion_atom_site_label_2
_geom_torsion_atom_site_label_3
_geom_torsion_atom_site_label_4
_geom_torsion
C4 N1 C1 C2 -1.0(4)
C4 N1 C1 C9 175.6(3)
N1 C1 C2 C3 1.6(4)
C9 C1 C2 C3 -174.3(4)
N1 C1 C2 C16 -173.4(3)
C9 C1 C2 C16 10.6(6)
C1 C2 C3 C4 -1.6(4)
C16 C2 C3 C4 173.2(4)
C1 C2 C3 C19 178.2(4)
C16 C2 C3 C19 -6.9(6)
C2 C3 C4 N1 1.0(4)
C19 C3 C4 N1 -178.9(3)
C2 C3 C4 C5 180.0(4)
C19 C3 C4 C5 0.1(6)
C1 N1 C4 C3 0.0(4)
C1 N1 C4 C5 -179.1(3)
C3 C4 C5 C6 -152.2(4)
N1 C4 C5 C6 26.7(6)
C3 C4 C5 S1 28.6(6)
N1 C4 C5 S1 -152.5(3)
C8 S1 C5 C6 -1.2(4)
C8 S1 C5 C4 178.1(4)
C4 C5 C6 C7 -177.8(4)
S1 C5 C6 C7 1.4(5)
C5 C6 C7 C8 -1.0(7)
C6 C7 C8 S1 0.1(8)
C5 S1 C8 C7 0.6(6)
N1 C1 C9 C14 -145.5(3)
C2 C1 C9 C14 30.0(6)
N1 C1 C9 C10 30.6(5)
C2 C1 C9 C10 -153.9(4)
C14 C9 C10 C11 2.3(6)
C1 C9 C10 C11 -174.1(4)
C9 C10 C11 C12 -0.5(6)
C10 C11 C12 C13 -2.3(7)
C10 C11 C12 O3 177.4(4)
C15 O3 C12 C11 160(2)
C15' O3 C12 C11 177(4)
C15 O3 C12 C13 -21(2)
C15' O3 C12 C13 -4(4)
C11 C12 C13 C14 3.3(7)
O3 C12 C13 C14 -176.4(4)
C10 C9 C14 C13 -1.2(6)
C1 C9 C14 C13 175.0(4)
C12 C13 C14 C9 -1.5(6)
C17 O2 C16 O1 -3.9(13)
C17' O2 C16 O1 12(3)
C17 O2 C16 C2 177.8(12)
C17' O2 C16 C2 -167(3)
C1 C2 C16 O1 21.6(7)
C3 C2 C16 O1 -152.4(4)
C1 C2 C16 O2 -160.2(4)
C3 C2 C16 O2 25.7(6)
C16 O2 C17 C18 111.2(14)
C17' O2 C17 C18 37(7)
C16 O2 C17' C18' 174(3)
C17 O2 C17' C18' -73(5)
C4 C3 C19 C24 70.1(6)
C2 C3 C19 C24 -109.7(5)
C4 C3 C19 C20 -104.8(6)
C2 C3 C19 C20 75.4(7)
C24 C19 C20 C21 3.3(11)
C3 C19 C20 C21 178.4(7)
C19 C20 C21 C22 0.4(16)
C20 C21 C22 C23 -3.4(17)
C21 C22 C23 C24 2.6(14)
C20 C19 C24 C23 -4.2(9)
C3 C19 C24 C23 -179.3(5)
C22 C23 C24 C19 1.3(11)
